data_7156748
loop_
_publ_author_name
'Wang, Yichen'
'Chen, Yuzhen'
'Li, Xiaoping'
'Mao, Yukang'
'Chen, Weiwen'
'Zhan, Ruoting'
'Huang, Huicai'

_publ_section_title
;
 Enantioselective synthesis of pyrano[2,3-c]pyrrole via an organocatalytic
 [4 + 2] cyclization reaction of dioxopyrrolidines and azlactones.
;
_journal_issue 16
_journal_name_full 'Organic &amp; biomolecular chemistry'
_journal_page_first 3945
_journal_page_last 3950
_journal_paper_doi 10.1039/c9ob00419j
_journal_volume 17
_journal_year 2019
_chemical_absolute_configuration unk
_chemical_formula_moiety 'C35 H29 Br N2 O5'
_chemical_formula_sum 'C35 H29 Br N2 O5'
_chemical_formula_weight 637.51
_space_group_crystal_system orthorhombic
_space_group_IT_number 18
_space_group_name_Hall 'P 2 2ab'
_space_group_name_H-M_alt 'P 21 21 2'
_symmetry_space_group_name_Hall 'P 2 2ab'
_symmetry_space_group_name_H-M 'P 21 21 2'
_atom_sites_solution_hydrogens geom
_atom_sites_solution_primary iterative
_audit_creation_date 2018-11-06
_audit_creation_method
;
Olex2 1.2
(compiled 2018.05.29 svn.r3508 for OlexSys, GUI svn.r5506)
;
_audit_update_record
;
2019-01-09 deposited with the CCDC.    2019-03-26 downloaded from the CCDC.
;
_cell_angle_alpha 90
_cell_angle_beta 90
_cell_angle_gamma 90
_cell_formula_units_Z 4
_cell_length_a 19.3581(2)
_cell_length_b 25.0827(3)
_cell_length_c 6.72000(10)
_cell_measurement_reflns_used 8611
_cell_measurement_temperature 118.4(8)
_cell_measurement_theta_max 76.0520
_cell_measurement_theta_min 2.8800
_cell_volume 3262.92(7)
_computing_cell_refinement 'CrysAlisPro 1.171.39.46 (Rigaku OD, 2018)'
_computing_data_collection 'CrysAlisPro 1.171.39.46 (Rigaku OD, 2018)'
_computing_data_reduction 'CrysAlisPro 1.171.39.46 (Rigaku OD, 2018)'
_computing_molecular_graphics 'Olex2 (Dolomanov et al., 2009)'
_computing_publication_material 'Olex2 (Dolomanov et al., 2009)'
_computing_structure_refinement 'ShelXL (Sheldrick, 2015)'
_computing_structure_solution 'olex2.solve (Bourhis et al., 2015)'
_diffrn_ambient_environment N~2~
_diffrn_ambient_temperature 118.4(8)
_diffrn_detector 'CCD plate'
_diffrn_detector_type HyPix
_diffrn_measured_fraction_theta_full 0.997
_diffrn_measured_fraction_theta_max 0.943
_diffrn_measurement_details
;
List of Runs (angles in degrees, time in seconds):

  # Type    Start    End  Width  t~exp~   \w     \q     \k     \f   Frames
#--------------------------------------------------------------------------
  1  \w   -119.00 -43.00   0.50    0.05    --  -46.37 -45.00-116.00  152
  2  \w   -119.00 -41.00   0.50    0.20    -- -102.00 168.00  43.00  156
  3  \w   -174.00-135.00   0.50    0.20    -- -102.00 -77.00  54.00   78
  4  \w    139.00 177.00   0.50    0.20    --  107.00  45.00  33.00   76
  5  \w   -107.00 -81.00   0.50    0.05    --  -46.37-125.00  30.00   52
  6  \w   -118.00 -93.00   0.50    0.05    --  -46.37-125.00   0.00   50
  7  \w     18.00  80.00   0.50    0.05    --   46.37-125.00 -90.00  124
  8  \w   -175.00 -82.00   0.50    0.20    -- -102.00 -77.00-180.00  186
  9  \w   -123.00 -78.00   0.50    0.20    -- -102.00 -77.00  54.00   90
 10  \w     44.00  69.00   0.50    0.20    --  107.00 -94.00-120.00   50
 11  \w     63.00  88.00   0.50    0.20    --  107.00 -94.00 -30.00   50
;
_diffrn_measurement_device 'four-circle diffractometer'
_diffrn_measurement_device_type 'XtaLAB Synergy R, DW system, HyPix'
_diffrn_measurement_method '\w scans'
_diffrn_orient_matrix_type 'CrysAlisPro convention (1999,Acta A55,543-557)'
_diffrn_orient_matrix_UB_11 0.1881919000
_diffrn_orient_matrix_UB_12 0.0333961000
_diffrn_orient_matrix_UB_13 -0.0238058000
_diffrn_orient_matrix_UB_21 0.1248653000
_diffrn_orient_matrix_UB_22 -0.0297024000
_diffrn_orient_matrix_UB_23 0.0460767000
_diffrn_orient_matrix_UB_31 0.0390233000
_diffrn_orient_matrix_UB_32 -0.0658577000
_diffrn_orient_matrix_UB_33 -0.0329167000
_diffrn_radiation_monochromator mirror
_diffrn_radiation_probe x-ray
_diffrn_radiation_type CuK\a
_diffrn_radiation_wavelength 1.54184
_diffrn_reflns_av_R_equivalents 0.0322
_diffrn_reflns_av_unetI/netI 0.0388
_diffrn_reflns_Laue_measured_fraction_full 0.997
_diffrn_reflns_Laue_measured_fraction_max 0.943
_diffrn_reflns_limit_h_max 21
_diffrn_reflns_limit_h_min -24
_diffrn_reflns_limit_k_max 30
_diffrn_reflns_limit_k_min -30
_diffrn_reflns_limit_l_max 6
_diffrn_reflns_limit_l_min -8
_diffrn_reflns_number 12229
_diffrn_reflns_point_group_measured_fraction_full 0.938
_diffrn_reflns_point_group_measured_fraction_max 0.869
_diffrn_reflns_theta_full 67.684
_diffrn_reflns_theta_max 76.555
_diffrn_reflns_theta_min 2.883
_diffrn_source 'Rotating-anode X-ray tube'
_diffrn_source_type 'Rigaku (Cu) X-ray Source'
_exptl_absorpt_coefficient_mu 2.063
_exptl_absorpt_correction_T_max 0.921
_exptl_absorpt_correction_T_min 0.906
_exptl_absorpt_correction_type multi-scan
_exptl_absorpt_process_details
;
CrysAlisPro 1.171.39.46 (Rigaku Oxford Diffraction, 2018)
Empirical absorption correction using spherical harmonics,
 implemented in SCALE3 ABSPACK scaling algorithm.
;
_exptl_crystal_colour colourless
_exptl_crystal_colour_primary colourless
_exptl_crystal_density_diffrn 1.298
_exptl_crystal_description needle
_exptl_crystal_F_000 1312
_exptl_crystal_size_max 0.1
_exptl_crystal_size_mid 0.04
_exptl_crystal_size_min 0.04
_refine_diff_density_max 0.308
_refine_diff_density_min -0.322
_refine_diff_density_rms 0.050
_refine_ls_abs_structure_details
;
 Flack x determined using 2052 quotients [(I+)-(I-)]/[(I+)+(I-)]
 (Parsons, Flack and Wagner, Acta Cryst. B69 (2013) 249-259).
;
_refine_ls_abs_structure_Flack -0.012(9)
_refine_ls_extinction_method none
_refine_ls_goodness_of_fit_ref 0.871
_refine_ls_hydrogen_treatment constr
_refine_ls_matrix_type full
_refine_ls_number_parameters 389
_refine_ls_number_reflns 5985
_refine_ls_number_restraints 0
_refine_ls_restrained_S_all 0.871
_refine_ls_R_factor_all 0.0353
_refine_ls_R_factor_gt 0.0304
_refine_ls_shift/su_max 0.001
_refine_ls_shift/su_mean 0.000
_refine_ls_structure_factor_coef Fsqd
_refine_ls_weighting_details 'w=1/[\s^2^(Fo^2^)+(0.0250P)^2^+3.5719P] where P=(Fo^2^+2Fc^2^)/3'
_refine_ls_weighting_scheme calc
_refine_ls_wR_factor_gt 0.0692
_refine_ls_wR_factor_ref 0.0758
_reflns_Friedel_coverage 0.621
_reflns_Friedel_fraction_full 0.860
_reflns_Friedel_fraction_max 0.773
_reflns_number_gt 5598
_reflns_number_total 5985
_reflns_threshold_expression 'I > 2\s(I)'
_cod_data_source_file c9ob00419j2.cif
_cod_data_source_block 180913_yc01_sqd
_cod_depositor_comments 'Adding full bibliography for 7156748.cif.'
_cod_database_code 7156748
_shelx_shelxl_version_number 2018/1
_chemical_oxdiff_formula 'C H O N Br'
_shelx_space_group_comment
;
The symmetry employed for this shelxl refinement is uniquely defined
by the following loop, which should always be used as a source of
symmetry information in preference to the above space-group names.
They are only intended as comments.
;
_shelx_estimated_absorpt_t_max 0.922
_shelx_estimated_absorpt_t_min 0.820
_reflns_odcompleteness_completeness 99.94
_reflns_odcompleteness_iscentric 1
_reflns_odcompleteness_theta 66.97
_olex2_refinement_description
;
1. Fixed Uiso
 At 1.2 times of:
  All C(H) groups, All C(H,H) groups, All N(H) groups
 At 1.5 times of:
  All C(H,H,H) groups
2.a Ternary CH refined with riding coordinates:
 C14(H14)
2.b Secondary CH2 refined with riding coordinates:
 C9(H9A,H9B), C21(H21A,H21B), C7(H7A,H7B)
2.c Aromatic/amide H refined with riding coordinates:
 N2(H2), C34(H34), C27(H27), C31(H31), C20(H20), C33(H33), C16(H16), C17(H17),
 C1(H1), C19(H19), C30(H30), C26(H26), C23(H23), C25(H25), C5(H5), C24(H24),
 C2(H2A), C3(H3), C4(H4)
2.d Idealised Me refined as rotating group:
 C35(H35A,H35B,H35C)
;
_olex2_submission_special_instructions 'No special instructions were received'
_oxdiff_exptl_absorpt_empirical_details
;
Empirical correction (ABSPACK) includes:
- Absorption correction using spherical harmonics
- Frame scaling
;
_oxdiff_exptl_absorpt_empirical_full_max 1.549
_oxdiff_exptl_absorpt_empirical_full_min 0.715

loop_
_space_group_symop_operation_xyz
'x, y, z'
'-x, -y, z'
'-x+1/2, y+1/2, -z'
'x+1/2, -y+1/2, -z'

loop_
_atom_site_label
_atom_site_type_symbol
_atom_site_fract_x
_atom_site_fract_y
_atom_site_fract_z
_atom_site_U_iso_or_equiv
_atom_site_adp_type
_atom_site_occupancy
_atom_site_site_symmetry_order
_atom_site_calc_flag
_atom_site_refinement_flags_posn
Br1 Br 0.42209(2) 0.56705(2) 0.33427(6) 0.03741(10) Uani 1 1 d .
O2 O 0.81596(12) 0.62805(9) 0.4010(4) 0.0269(5) Uani 1 1 d .
O4 O 0.69209(12) 0.64632(9) -0.2956(4) 0.0309(5) Uani 1 1 d .
O3 O 0.77214(11) 0.70787(9) 0.3402(4) 0.0290(5) Uani 1 1 d .
O5 O 0.52969(12) 0.86347(11) -0.4264(5) 0.0376(6) Uani 1 1 d .
O1 O 0.87139(13) 0.53910(10) 0.6378(4) 0.0372(6) Uani 1 1 d .
N2 N 0.71410(13) 0.68555(11) 0.0003(4) 0.0260(6) Uani 1 1 d .
H2 H 0.703765 0.711390 0.078963 0.031 Uiso 1 1 calc R
N1 N 0.81699(15) 0.48672(12) 0.3994(5) 0.0327(7) Uani 1 1 d .
C10 C 0.76967(16) 0.55461(12) 0.2099(5) 0.0266(7) Uani 1 1 d .
C14 C 0.72772(16) 0.58746(13) 0.0702(5) 0.0267(7) Uani 1 1 d .
H14 H 0.732475 0.572573 -0.063965 0.032 Uiso 1 1 calc R
C12 C 0.78070(16) 0.66315(13) 0.2817(5) 0.0241(7) Uani 1 1 d .
C34 C 0.64187(18) 0.78011(14) -0.1319(6) 0.0330(8) Uani 1 1 d .
H34 H 0.665577 0.782484 -0.011878 0.040 Uiso 1 1 calc R
C29 C 0.64644(16) 0.73366(13) -0.2463(5) 0.0260(7) Uani 1 1 d .
C28 C 0.68605(16) 0.68524(12) -0.1842(5) 0.0259(6) Uani 1 1 d .
C13 C 0.76057(16) 0.64462(13) 0.0721(5) 0.0240(6) Uani 1 1 d .
C11 C 0.80783(15) 0.57492(12) 0.3555(5) 0.0262(6) Uani 1 1 d .
C27 C 0.92074(18) 0.70677(13) 0.0641(6) 0.0322(7) Uani 1 1 d .
H27 H 0.930416 0.683698 0.168813 0.039 Uiso 1 1 calc R
C18 C 0.51513(16) 0.57502(14) 0.2459(5) 0.0292(7) Uani 1 1 d .
C15 C 0.65188(15) 0.58484(12) 0.1303(5) 0.0256(7) Uani 1 1 d .
C32 C 0.56756(16) 0.81965(13) -0.3773(6) 0.0312(8) Uani 1 1 d .
C31 C 0.57283(19) 0.77438(15) -0.4936(6) 0.0351(8) Uani 1 1 d .
H31 H 0.550125 0.772569 -0.615358 0.042 Uiso 1 1 calc R
C22 C 0.86763(16) 0.69449(14) -0.0681(5) 0.0269(7) Uani 1 1 d .
C8 C 0.83768(18) 0.53340(14) 0.4853(6) 0.0309(7) Uani 1 1 d .
C20 C 0.60098(16) 0.57249(14) -0.0077(5) 0.0288(7) Uani 1 1 d .
H20 H 0.612972 0.567536 -0.140463 0.035 Uiso 1 1 calc R
C33 C 0.60230(17) 0.82237(14) -0.1967(6) 0.0336(8) Uani 1 1 d .
H33 H 0.598841 0.852933 -0.119018 0.040 Uiso 1 1 calc R
C16 C 0.63293(17) 0.59316(13) 0.3259(6) 0.0295(7) Uani 1 1 d .
H16 H 0.666595 0.601455 0.419691 0.035 Uiso 1 1 calc R
C17 C 0.56400(17) 0.58929(14) 0.3850(5) 0.0308(7) Uani 1 1 d .
H17 H 0.551298 0.596230 0.515950 0.037 Uiso 1 1 calc R
C1 C 0.72422(19) 0.45174(15) 0.7084(6) 0.0369(9) Uani 1 1 d .
H1 H 0.731944 0.488163 0.695195 0.044 Uiso 1 1 calc R
C9 C 0.77324(17) 0.49488(13) 0.2246(5) 0.0303(7) Uani 1 1 d .
H9A H 0.727740 0.479544 0.244069 0.036 Uiso 1 1 calc R
H9B H 0.793968 0.479475 0.106434 0.036 Uiso 1 1 calc R
C19 C 0.53214(17) 0.56743(16) 0.0500(5) 0.0303(7) Uani 1 1 d .
H19 H 0.498262 0.559023 -0.042973 0.036 Uiso 1 1 calc R
C30 C 0.61201(17) 0.73188(15) -0.4279(6) 0.0310(7) Uani 1 1 d .
H30 H 0.615441 0.701484 -0.506594 0.037 Uiso 1 1 calc R
C26 C 0.95947(18) 0.75310(16) 0.0416(7) 0.0386(9) Uani 1 1 d .
H26 H 0.994307 0.761193 0.132004 0.046 Uiso 1 1 calc R
C23 C 0.85374(18) 0.72996(14) -0.2218(5) 0.0313(7) Uani 1 1 d .
H23 H 0.817803 0.722800 -0.309677 0.038 Uiso 1 1 calc R
C25 C 0.94597(18) 0.78695(14) -0.1152(6) 0.0367(9) Uani 1 1 d .
H25 H 0.972698 0.817371 -0.133435 0.044 Uiso 1 1 calc R
C5 C 0.7528(2) 0.36176(15) 0.6278(7) 0.0448(10) Uani 1 1 d .
H5 H 0.779963 0.337316 0.559121 0.054 Uiso 1 1 calc R
C6 C 0.76653(18) 0.41589(13) 0.6101(5) 0.0321(8) Uani 1 1 d .
C21 C 0.82854(16) 0.64249(14) -0.0515(5) 0.0261(7) Uani 1 1 d .
H21A H 0.858872 0.616146 0.007917 0.031 Uiso 1 1 calc R
H21B H 0.817392 0.630297 -0.184679 0.031 Uiso 1 1 calc R
C24 C 0.8924(2) 0.77559(15) -0.2459(6) 0.0371(8) Uani 1 1 d .
H24 H 0.882676 0.798834 -0.349993 0.044 Uiso 1 1 calc R
C2 C 0.6704(2) 0.43360(16) 0.8263(7) 0.0440(8) Uani 1 1 d .
H2A H 0.642722 0.457818 0.894451 0.053 Uiso 1 1 calc R
C7 C 0.82803(18) 0.43476(15) 0.4882(6) 0.0374(8) Uani 1 1 d .
H7A H 0.868447 0.436291 0.573345 0.045 Uiso 1 1 calc R
H7B H 0.837192 0.409054 0.383673 0.045 Uiso 1 1 calc R
C3 C 0.6578(2) 0.37976(16) 0.8427(8) 0.0464(9) Uani 1 1 d .
H3 H 0.620975 0.367793 0.919529 0.056 Uiso 1 1 calc R
C4 C 0.6992(2) 0.34372(16) 0.7468(8) 0.0517(11) Uani 1 1 d .
H4 H 0.691311 0.307345 0.761369 0.062 Uiso 1 1 calc R
C35 C 0.4933(3) 0.8624(2) -0.6116(8) 0.0606(14) Uani 1 1 d .
H35A H 0.525834 0.860208 -0.719119 0.091 Uiso 1 1 calc GR
H35B H 0.466375 0.894328 -0.624962 0.091 Uiso 1 1 calc GR
H35C H 0.463321 0.831930 -0.614945 0.091 Uiso 1 1 calc GR

loop_
_atom_site_aniso_label
_atom_site_aniso_U_11
_atom_site_aniso_U_22
_atom_site_aniso_U_33
_atom_site_aniso_U_23
_atom_site_aniso_U_13
_atom_site_aniso_U_12
Br1 0.02461(16) 0.04095(19) 0.0467(2) 0.00187(18) 0.00431(17) -0.00443(15)
O2 0.0279(11) 0.0235(11) 0.0293(12) -0.0009(10) -0.0036(10) -0.0014(9)
O4 0.0348(12) 0.0312(12) 0.0267(13) -0.0041(10) -0.0022(10) -0.0015(10)
O3 0.0324(11) 0.0258(11) 0.0288(12) -0.0040(11) -0.0034(11) -0.0005(9)
O5 0.0286(12) 0.0336(14) 0.0507(17) 0.0044(12) -0.0092(12) 0.0037(10)
O1 0.0355(13) 0.0379(13) 0.0383(15) 0.0034(12) -0.0066(12) 0.0015(10)
N2 0.0236(13) 0.0293(14) 0.0250(14) -0.0029(12) -0.0027(11) 0.0034(11)
N1 0.0321(15) 0.0274(14) 0.0384(17) 0.0010(13) -0.0007(13) 0.0009(12)
C10 0.0238(14) 0.0236(16) 0.0323(18) -0.0026(13) 0.0049(13) -0.0011(11)
C14 0.0243(15) 0.0293(16) 0.0266(16) -0.0025(14) 0.0006(14) 0.0002(13)
C12 0.0207(14) 0.0269(16) 0.0249(17) -0.0010(13) -0.0006(13) -0.0056(12)
C34 0.0337(17) 0.0347(18) 0.030(2) -0.0049(15) -0.0042(15) -0.0004(14)
C29 0.0215(14) 0.0305(17) 0.0260(16) -0.0005(13) 0.0015(13) -0.0030(12)
C28 0.0245(14) 0.0280(15) 0.0253(16) -0.0036(15) 0.0030(14) -0.0043(12)
C13 0.0217(15) 0.0253(16) 0.0251(16) -0.0058(13) 0.0018(13) -0.0002(12)
C11 0.0230(13) 0.0241(15) 0.0316(17) 0.0001(14) 0.0007(13) 0.0002(11)
C27 0.0226(15) 0.0322(17) 0.0418(19) 0.0032(15) -0.0047(16) -0.0008(15)
C18 0.0272(16) 0.0262(18) 0.0342(17) -0.0009(15) -0.0013(14) -0.0009(13)
C15 0.0220(14) 0.0229(14) 0.0320(18) -0.0011(13) 0.0014(14) -0.0037(11)
C32 0.0215(15) 0.0322(16) 0.040(2) 0.0042(15) -0.0028(15) -0.0005(13)
C31 0.0288(17) 0.0430(19) 0.0333(18) -0.0014(15) -0.0083(17) -0.0026(16)
C22 0.0210(15) 0.0302(17) 0.0294(17) -0.0031(14) 0.0047(13) 0.0023(12)
C8 0.0267(16) 0.0288(17) 0.037(2) 0.0007(15) 0.0037(16) 0.0000(13)
C20 0.0287(15) 0.0311(17) 0.0265(16) -0.0051(15) -0.0026(13) -0.0058(14)
C33 0.0347(17) 0.0340(18) 0.0320(19) -0.0029(15) -0.0018(15) 0.0009(13)
C16 0.0252(15) 0.0348(17) 0.0284(17) -0.0073(16) -0.0021(16) -0.0016(12)
C17 0.0286(17) 0.0347(17) 0.0291(18) -0.0035(14) 0.0028(14) -0.0002(13)
C1 0.042(2) 0.0293(17) 0.040(2) 0.0009(15) 0.0017(17) -0.0059(15)
C9 0.0283(16) 0.0264(16) 0.036(2) -0.0012(14) 0.0002(15) -0.0024(13)
C19 0.0263(15) 0.0298(17) 0.0346(18) -0.0034(17) -0.0058(13) -0.0065(15)
C30 0.0263(16) 0.0358(19) 0.0310(18) -0.0013(15) -0.0025(15) -0.0027(14)
C26 0.0266(17) 0.036(2) 0.053(3) 0.0028(19) -0.0067(17) 0.0001(15)
C23 0.0313(17) 0.0354(18) 0.0271(18) -0.0016(14) 0.0004(14) 0.0017(14)
C25 0.0330(17) 0.0238(16) 0.053(3) 0.0003(16) 0.0042(17) -0.0020(13)
C5 0.051(2) 0.0274(18) 0.056(3) -0.0004(18) -0.003(2) 0.0069(16)
C6 0.0353(17) 0.0273(16) 0.0338(19) 0.0010(14) -0.0057(15) 0.0034(14)
C21 0.0236(15) 0.0296(17) 0.0251(17) -0.0004(14) 0.0032(13) 0.0018(13)
C24 0.044(2) 0.0321(18) 0.0353(19) 0.0060(16) 0.0057(17) 0.0029(16)
C2 0.048(2) 0.0396(19) 0.044(2) -0.002(2) 0.0046(19) -0.0034(17)
C7 0.0357(17) 0.0268(17) 0.050(2) 0.0016(18) 0.0063(16) 0.0102(15)
C3 0.050(2) 0.044(2) 0.045(2) 0.006(2) 0.006(2) -0.0036(17)
C4 0.058(3) 0.031(2) 0.066(3) 0.0098(19) 0.004(2) -0.0065(18)
C35 0.054(3) 0.060(3) 0.068(3) 0.000(3) -0.028(2) 0.022(2)

loop_
_atom_type_symbol
_atom_type_description
_atom_type_scat_dispersion_real
_atom_type_scat_dispersion_imag
_atom_type_scat_source
C C 0.0181 0.0091 'International Tables Vol C Tables 4.2.6.8 and 6.1.1.4'
H H 0.0000 0.0000 'International Tables Vol C Tables 4.2.6.8 and 6.1.1.4'
Br Br -0.6763 1.2805 'International Tables Vol C Tables 4.2.6.8 and 6.1.1.4'
N N 0.0311 0.0180 'International Tables Vol C Tables 4.2.6.8 and 6.1.1.4'
O O 0.0492 0.0322 'International Tables Vol C Tables 4.2.6.8 and 6.1.1.4'

loop_
_geom_angle_atom_site_label_1
_geom_angle_atom_site_label_2
_geom_angle_atom_site_label_3
_geom_angle
C12 O2 C11 115.8(3)
C32 O5 C35 117.4(3)
C28 N2 H2 118.3
C28 N2 C13 123.4(3)
C13 N2 H2 118.3
C8 N1 C9 112.9(3)
C8 N1 C7 123.6(3)
C7 N1 C9 122.8(3)
C14 C10 C9 128.1(3)
C11 C10 C14 123.7(3)
C11 C10 C9 108.0(3)
C10 C14 H14 108.5
C10 C14 C13 106.2(3)
C10 C14 C15 109.5(3)
C13 C14 H14 108.5
C15 C14 H14 108.5
C15 C14 C13 115.3(3)
O2 C12 C13 117.9(3)
O3 C12 O2 118.5(3)
O3 C12 C13 123.3(3)
C29 C34 H34 119.9
C33 C34 H34 119.9
C33 C34 C29 120.1(3)
C34 C29 C28 123.7(3)
C30 C29 C34 118.6(3)
C30 C29 C28 117.7(3)
O4 C28 N2 121.4(3)
O4 C28 C29 121.4(3)
N2 C28 C29 117.2(3)
N2 C13 C14 113.2(3)
N2 C13 C12 104.4(3)
N2 C13 C21 111.8(3)
C12 C13 C14 112.8(3)
C12 C13 C21 106.6(3)
C21 C13 C14 107.9(3)
O2 C11 C8 120.4(3)
C10 C11 O2 126.8(3)
C10 C11 C8 112.5(3)
C22 C27 H27 119.6
C22 C27 C26 120.9(3)
C26 C27 H27 119.6
C17 C18 Br1 117.7(3)
C19 C18 Br1 120.8(3)
C19 C18 C17 121.5(3)
C20 C15 C14 121.1(3)
C20 C15 C16 118.8(3)
C16 C15 C14 120.1(3)
O5 C32 C31 124.5(3)
O5 C32 C33 115.6(3)
C31 C32 C33 119.9(3)
C32 C31 H31 120.2
C32 C31 C30 119.6(3)
C30 C31 H31 120.2
C27 C22 C21 120.8(3)
C23 C22 C27 118.4(3)
C23 C22 C21 120.7(3)
O1 C8 N1 127.7(3)
O1 C8 C11 128.4(3)
N1 C8 C11 103.9(3)
C15 C20 H20 119.6
C15 C20 C19 120.9(3)
C19 C20 H20 119.6
C34 C33 C32 120.5(3)
C34 C33 H33 119.8
C32 C33 H33 119.8
C15 C16 H16 119.5
C15 C16 C17 121.0(3)
C17 C16 H16 119.5
C18 C17 C16 118.8(3)
C18 C17 H17 120.6
C16 C17 H17 120.6
C6 C1 H1 119.8
C2 C1 H1 119.8
C2 C1 C6 120.3(3)
N1 C9 C10 102.6(3)
N1 C9 H9A 111.2
N1 C9 H9B 111.2
C10 C9 H9A 111.2
C10 C9 H9B 111.2
H9A C9 H9B 109.2
C18 C19 C20 119.0(3)
C18 C19 H19 120.5
C20 C19 H19 120.5
C29 C30 H30 119.4
C31 C30 C29 121.2(3)
C31 C30 H30 119.4
C27 C26 H26 120.1
C25 C26 C27 119.7(4)
C25 C26 H26 120.1
C22 C23 H23 119.5
C24 C23 C22 121.0(3)
C24 C23 H23 119.5
C26 C25 H25 120.0
C26 C25 C24 119.9(3)
C24 C25 H25 120.0
C6 C5 H5 119.6
C6 C5 C4 120.8(4)
C4 C5 H5 119.6
C1 C6 C5 118.8(4)
C1 C6 C7 121.2(3)
C5 C6 C7 120.0(3)
C13 C21 H21A 108.4
C13 C21 H21B 108.4
C22 C21 C13 115.6(3)
C22 C21 H21A 108.4
C22 C21 H21B 108.4
H21A C21 H21B 107.4
C23 C24 C25 120.2(4)
C23 C24 H24 119.9
C25 C24 H24 119.9
C1 C2 H2A 120.0
C3 C2 C1 120.0(4)
C3 C2 H2A 120.0
N1 C7 C6 112.7(3)
N1 C7 H7A 109.0
N1 C7 H7B 109.0
C6 C7 H7A 109.0
C6 C7 H7B 109.0
H7A C7 H7B 107.8
C2 C3 H3 119.8
C4 C3 C2 120.5(4)
C4 C3 H3 119.8
C5 C4 H4 120.2
C3 C4 C5 119.6(4)
C3 C4 H4 120.2
O5 C35 H35A 109.5
O5 C35 H35B 109.5
O5 C35 H35C 109.5
H35A C35 H35B 109.5
H35A C35 H35C 109.5
H35B C35 H35C 109.5

loop_
_geom_bond_atom_site_label_1
_geom_bond_atom_site_label_2
_geom_bond_distance
Br1 C18 1.907(3)
O2 C12 1.373(4)
O2 C11 1.376(4)
O4 C28 1.236(4)
O3 C12 1.200(4)
O5 C32 1.362(4)
O5 C35 1.430(5)
O1 C8 1.223(5)
N2 H2 0.8600
N2 C28 1.354(5)
N2 C13 1.448(4)
N1 C8 1.366(5)
N1 C9 1.462(5)
N1 C7 1.449(5)
C10 C14 1.490(5)
C10 C11 1.327(5)
C10 C9 1.503(4)
C14 H14 0.9800
C14 C13 1.569(5)
C14 C15 1.524(4)
C12 C13 1.533(4)
C34 H34 0.9300
C34 C29 1.399(5)
C34 C33 1.379(5)
C29 C28 1.496(5)
C29 C30 1.391(5)
C13 C21 1.557(4)
C11 C8 1.477(5)
C27 H27 0.9300
C27 C22 1.394(5)
C27 C26 1.391(5)
C18 C17 1.377(5)
C18 C19 1.370(5)
C15 C20 1.388(5)
C15 C16 1.381(5)
C32 C31 1.382(5)
C32 C33 1.389(5)
C31 H31 0.9300
C31 C30 1.381(5)
C22 C23 1.389(5)
C22 C21 1.512(5)
C20 H20 0.9300
C20 C19 1.394(5)
C33 H33 0.9300
C16 H16 0.9300
C16 C17 1.396(5)
C17 H17 0.9300
C1 H1 0.9300
C1 C6 1.384(5)
C1 C2 1.386(5)
C9 H9A 0.9700
C9 H9B 0.9700
C19 H19 0.9300
C30 H30 0.9300
C26 H26 0.9300
C26 C25 1.379(6)
C23 H23 0.9300
C23 C24 1.377(5)
C25 H25 0.9300
C25 C24 1.388(6)
C5 H5 0.9300
C5 C6 1.389(5)
C5 C4 1.387(6)
C6 C7 1.520(5)
C21 H21A 0.9700
C21 H21B 0.9700
C24 H24 0.9300
C2 H2A 0.9300
C2 C3 1.377(6)
C7 H7A 0.9700
C7 H7B 0.9700
C3 H3 0.9300
C3 C4 1.369(6)
C4 H4 0.9300
C35 H35A 0.9600
C35 H35B 0.9600
C35 H35C 0.9600
